data_7028130
loop_
_publ_author_name
'Chan, Pui-Ming'
'Yu, Wing-Yiu'
'Che, Chi-Ming'
'Cheung, Kung-Kai'

_publ_contact_author
;
    ENTER NAME
 ENTER ADDRESS
;
_publ_section_title
;
 Nitrido-ruthenium(VI) and -osmium(VI) complexes containing chelating
 multianionic (N, O) ligands. Synthesis, crystal structures and reactions
 with triphenylphosphine
;
_journal_issue 19
_journal_name_full 'Journal of the Chemical Society, Dalton Transactions'
_journal_page_first 3183
_journal_paper_doi 10.1039/a804204g
_journal_year 1998
_chemical_formula_sum 'C36 H48 N4 O4 Os'
_chemical_formula_weight 791.00
_space_group_IT_number 61
_symmetry_cell_setting orthorhombic
_symmetry_Int_Tables_number 61
_symmetry_space_group_name_Hall '-P 2ac 2ab'
_symmetry_space_group_name_H-M 'P b c a'
_audit_creation_date 'Mon Jun  8 17:53:53 1998'
_audit_creation_method 'from TEXRAY.INF file'
_cell_angle_alpha 90
_cell_angle_beta 90
_cell_angle_gamma 90
_cell_formula_units_Z 8
_cell_length_a 19.816(2)
_cell_length_b 22.746(4)
_cell_length_c 15.430(2)
_cell_measurement_reflns_used 25
_cell_measurement_temperature 301.2
_cell_measurement_theta_max 32.3
_cell_measurement_theta_min 29.1
_cell_volume 6954.8(17)
_computing_cell_refinement 'MSC/AFC Diffractometer Control'
_computing_data_collection 'MSC/AFC Diffractometer Control'
_computing_data_reduction teXsan
_computing_publication_material teXsan
_computing_structure_refinement teXsan
_computing_structure_solution 'DIRDIF92 (PATTY)'
_diffrn_ambient_temperature 301.2
_diffrn_measurement_device AFC7R
_diffrn_measurement_method 'omega scans with profile analysis'
_diffrn_orient_matrix_UB_11 0.01339
_diffrn_orient_matrix_UB_12 -0.00056
_diffrn_orient_matrix_UB_13 -0.06248
_diffrn_orient_matrix_UB_21 -0.00168
_diffrn_orient_matrix_UB_22 0.04393
_diffrn_orient_matrix_UB_23 -0.00144
_diffrn_orient_matrix_UB_31 0.04863
_diffrn_orient_matrix_UB_32 0.00167
_diffrn_orient_matrix_UB_33 0.01715
_diffrn_radiation_monochromator graphite
_diffrn_radiation_source 'X-ray tube'
_diffrn_radiation_type MoKalpha
_diffrn_radiation_wavelength 0.7107
_diffrn_reflns_av_R_equivalents 0.00
_diffrn_reflns_limit_h_max 23
_diffrn_reflns_limit_h_min 0
_diffrn_reflns_limit_k_max 27
_diffrn_reflns_limit_k_min 0
_diffrn_reflns_limit_l_max 18
_diffrn_reflns_limit_l_min 0
_diffrn_reflns_number 6753
_diffrn_reflns_theta_max 25.01
_diffrn_standards_decay_% -1.18
_diffrn_standards_interval_count 300
_diffrn_standards_number 3
_exptl_absorpt_coefficient_mu 3.708
_exptl_absorpt_correction_T_max 1.000
_exptl_absorpt_correction_T_min 0.388
_exptl_absorpt_correction_type empirical
_exptl_absorpt_process_details psi-scan
_exptl_crystal_colour yellow
_exptl_crystal_density_diffrn 1.511
_exptl_crystal_density_meas 0.000
_exptl_crystal_description plate
_exptl_crystal_F_000 3200.00
_exptl_crystal_size_max 0.400
_exptl_crystal_size_mid 0.250
_exptl_crystal_size_min 0.080
_refine_diff_density_max 1.15
_refine_diff_density_min -0.58
_refine_ls_extinction_coef 0.38445
_refine_ls_extinction_method Zachariasen_type_2_Gaussian_isotropic
_refine_ls_goodness_of_fit_obs 1.289
_refine_ls_hydrogen_treatment noref
_refine_ls_matrix_type full
_refine_ls_number_parameters 405
_refine_ls_number_reflns 3047
_refine_ls_number_restraints 0
_refine_ls_R_factor_obs 0.0315
_refine_ls_shift/esd_max 1.6070
_refine_ls_structure_factor_coef F
_refine_ls_weighting_scheme sigma
_refine_ls_wR_factor_obs 0.0409
_reflns_number_observed 3047
_reflns_number_total 6753
_reflns_observed_criterion 3.00
_cod_data_source_file g804204sup1.cif
_cod_data_source_block Complex_3b
_cod_original_cell_volume 6955(1)
_cod_original_sg_symbol_H-M Pbca
_cod_original_formula_sum 'C36 H48 N4 O4 Os '
_cod_database_code 7028130

loop_
_symmetry_equiv_pos_as_xyz
'   +x,   +y,   +z'
'1/2+x,1/2-y,   -z'
'   -x,1/2+y,1/2-z'
'1/2-x,   -y,1/2+z'
'   -x,   -y,   -z'
'1/2-x,1/2+y,   +z'
'   +x,1/2-y,1/2+z'
'1/2+x,   +y,1/2-z'

loop_
_atom_site_aniso_label
_atom_site_aniso_U_11
_atom_site_aniso_U_22
_atom_site_aniso_U_33
_atom_site_aniso_U_12
_atom_site_aniso_U_13
_atom_site_aniso_U_23
Os(1) 0.0447(2) 0.0490(2) 0.0582(2) -0.0009(2) 0.0004(1) 0.0030(2)
O(1) 0.050(3) 0.055(3) 0.081(4) 0.000(3) -0.013(3) -0.004(3)
O(2) 0.057(4) 0.045(3) 0.080(4) 0.006(3) -0.001(3) -0.005(3)
O(3) 0.117(6) 0.050(4) 0.125(6) -0.004(4) -0.039(5) 0.017(4)
O(4) 0.106(5) 0.099(5) 0.059(4) 0.002(4) -0.006(4) -0.007(4)
N(1) 0.062(4) 0.070(5) 0.067(4) 0.004(4) -0.005(4) 0.011(4)
N(2) 0.058(5) 0.042(4) 0.070(4) 0.008(3) -0.005(4) 0.002(3)
N(3) 0.055(4) 0.057(4) 0.055(4) -0.003(4) -0.011(3) -0.004(3)
N(4) 0.041(4) 0.085(5) 0.072(5) -0.010(4) 0.012(4) -0.004(4)
C(1) 0.046(5) 0.055(5) 0.065(5) -0.016(4) -0.001(4) 0.005(4)
C(2) 0.058(6) 0.058(5) 0.080(6) -0.004(4) 0.008(5) 0.005(5)
C(3) 0.069(6) 0.077(6) 0.064(6) -0.011(5) -0.003(5) 0.003(5)
C(4) 0.092(7) 0.072(7) 0.084(7) -0.030(6) 0.013(6) -0.004(5)
C(5) 0.086(7) 0.049(5) 0.071(6) -0.005(5) -0.001(5) 0.001(4)
C(6) 0.065(5) 0.047(5) 0.057(5) -0.019(4) 0.001(4) 0.007(4)
C(7) 0.071(6) 0.053(5) 0.075(6) 0.007(4) 0.000(5) 0.006(5)
C(8) 0.049(5) 0.072(6) 0.067(6) 0.003(5) 0.006(4) 0.003(5)
C(9) 0.068(6) 0.071(6) 0.086(6) 0.012(5) -0.007(5) 0.022(5)
C(10) 0.081(7) 0.084(7) 0.096(7) 0.022(7) 0.003(7) 0.030(6)
C(11) 0.045(5) 0.126(10) 0.095(8) 0.011(7) -0.008(5) 0.032(7)
C(12) 0.061(6) 0.085(7) 0.071(6) -0.005(5) -0.009(5) 0.020(5)
C(13) 0.045(5) 0.075(6) 0.055(5) -0.003(5) 0.004(4) 0.014(4)
C(14) 0.059(6) 0.065(6) 0.074(6) -0.024(5) 0.006(5) -0.004(5)
C(15) 0.057(6) 0.055(5) 0.069(6) -0.005(4) 0.011(5) -0.010(4)
C(16) 0.075(7) 0.076(7) 0.079(6) -0.020(6) 0.006(5) -0.019(5)
C(17) 0.095(8) 0.054(6) 0.127(9) -0.019(6) 0.022(7) -0.028(6)
C(18) 0.075(7) 0.052(5) 0.106(8) -0.009(5) 0.007(6) -0.014(6)
C(19) 0.066(6) 0.043(5) 0.091(6) -0.004(5) 0.016(5) -0.002(5)
C(20) 0.054(6) 0.054(5) 0.070(6) -0.010(4) 0.013(4) -0.010(4)
C(21) 0.056(6) 0.097(7) 0.084(7) -0.020(5) 0.015(5) -0.002(6)
C(22) 0.087(8) 0.113(8) 0.071(6) -0.016(7) -0.002(6) 0.021(6)
C(23) 0.101(9) 0.124(10) 0.080(7) -0.035(8) 0.000(6) 0.014(7)
C(24) 0.16(1) 0.17(1) 0.13(1) -0.06(1) -0.003(10) 0.02(1)
C(25) 0.063(6) 0.088(7) 0.095(7) -0.002(6) 0.001(6) -0.004(6)
C(26) 0.101(9) 0.092(8) 0.130(9) 0.018(7) 0.001(7) -0.015(7)
C(27) 0.23(2) 0.14(1) 0.33(3) 0.06(2) 0.16(2) -0.01(2)
C(28) 0.18(2) 0.28(2) 0.21(2) 0.11(2) 0.07(1) 0.08(2)
C(29) 0.061(6) 0.076(6) 0.091(7) -0.027(5) 0.012(5) -0.003(5)
C(30) 0.073(7) 0.081(6) 0.101(8) -0.006(6) 0.013(6) 0.004(6)
C(31) 0.106(9) 0.083(7) 0.093(8) 0.006(7) -0.007(7) -0.004(6)
C(32) 0.14(1) 0.084(8) 0.15(1) 0.023(8) -0.022(9) 0.005(7)
C(33) 0.049(5) 0.079(6) 0.080(6) -0.011(5) 0.004(5) 0.008(5)
C(34) 0.085(8) 0.101(8) 0.099(8) -0.018(7) -0.020(6) -0.003(6)
C(35) 0.097(8) 0.15(1) 0.054(6) -0.007(8) -0.012(5) 0.022(6)

loop_
_atom_site_label
_atom_site_fract_x
_atom_site_fract_y
_atom_site_fract_z
_atom_site_U_iso_or_equiv
_atom_site_thermal_displace_type
Os(1) 0.39959(1) 0.00301(1) 0.29244(2) 0.0506 Uij
O(1) 0.4863(3) 0.0203(2) 0.3493(3) 0.0619 Uij
O(2) 0.4516(3) -0.0697(2) 0.2712(3) 0.0605 Uij
O(3) 0.4173(4) 0.1849(3) 0.2678(4) 0.0975 Uij
O(4) 0.3368(3) -0.0506(3) 0.0478(4) 0.0878 Uij
N(1) 0.3439(3) -0.0117(3) 0.3659(4) 0.0665 Uij
N(2) 0.3878(3) 0.0881(3) 0.2603(4) 0.0568 Uij
N(3) 0.3523(3) -0.0058(3) 0.1779(4) 0.0558 Uij
N(4) 0.6454(3) -0.0891(3) 0.1820(4) 0.0659 Uij
C(1) 0.4962(4) 0.0704(4) 0.3939(5) 0.0553 Uij
C(2) 0.5396(4) 0.0662(4) 0.4654(6) 0.0651 Uij
C(3) 0.5543(5) 0.1162(4) 0.5153(5) 0.0702 Uij
C(4) 0.5269(5) 0.1686(4) 0.4929(6) 0.0826 Uij
C(5) 0.4832(5) 0.1739(4) 0.4223(6) 0.0685 Uij
C(6) 0.4674(4) 0.1239(3) 0.3729(5) 0.0563 Uij
C(7) 0.4223(5) 0.1349(4) 0.2972(6) 0.0665 Uij
C(8) 0.3366(4) 0.0972(4) 0.1966(5) 0.0627 Uij
C(9) 0.3046(5) 0.1499(4) 0.1801(6) 0.0749 Uij
C(10) 0.2527(5) 0.1519(5) 0.1225(7) 0.0870 Uij
C(11) 0.2318(5) 0.1021(6) 0.0801(7) 0.0885 Uij
C(12) 0.2649(5) 0.0482(4) 0.0945(5) 0.0724 Uij
C(13) 0.3170(4) 0.0460(4) 0.1528(5) 0.0583 Uij
C(14) 0.3552(4) -0.0535(4) 0.1235(6) 0.0660 Uij
C(15) 0.3827(4) -0.1104(4) 0.1571(5) 0.0602 Uij
C(16) 0.3647(5) -0.1610(4) 0.1115(5) 0.0765 Uij
C(17) 0.3878(5) -0.2156(4) 0.1362(7) 0.0921 Uij
C(18) 0.4320(5) -0.2212(4) 0.2064(6) 0.0775 Uij
C(19) 0.4497(4) -0.1712(3) 0.2490(6) 0.0667 Uij
C(20) 0.4267(4) -0.1159(4) 0.2260(5) 0.0596 Uij
C(21) 0.5843(4) -0.0994(4) 0.1243(6) 0.0789 Uij
C(22) 0.5925(5) -0.0854(5) 0.0282(6) 0.0904 Uij
C(23) 0.5288(6) -0.1008(6) -0.0227(6) 0.1017 Uij
C(24) 0.5201(7) -0.1647(7) -0.0320(8) 0.1552 Uij
C(25) 0.7029(5) -0.1286(4) 0.1546(6) 0.0818 Uij
C(26) 0.6886(6) -0.1947(5) 0.1573(7) 0.1077 Uij
C(27) 0.752(1) -0.2306(8) 0.143(2) 0.2358 Uij
C(28) 0.7931(10) -0.2302(10) 0.095(1) 0.2231 Uij
C(29) 0.6699(4) -0.0265(4) 0.1729(6) 0.0760 Uij
C(30) 0.6219(5) 0.0202(5) 0.2001(6) 0.0853 Uij
C(31) 0.6550(6) 0.0804(5) 0.1873(6) 0.0938 Uij
C(32) 0.6125(6) 0.1291(5) 0.2178(8) 0.1232 Uij
C(33) 0.6218(4) -0.1025(4) 0.2723(6) 0.0695 Uij
C(34) 0.6746(5) -0.0959(5) 0.3445(6) 0.0950 Uij
C(35) 0.6461(5) -0.1139(6) 0.4314(6) 0.1016 Uij
C(36) 0.654(1) -0.179(1) 0.430(1) 0.109(8) Uij
C(36') 0.688(1) -0.1174(9) 0.503(1) 0.103(7) Uij
H(1) 0.5593 0.0294 0.4799 0.0778 Uij
H(2) 0.5829 0.1133 0.5645 0.0839 Uij
H(3) 0.5376 0.2027 0.5259 0.0988 Uij
H(4) 0.4644 0.2110 0.4078 0.0828 Uij
H(5) 0.3189 0.1847 0.2089 0.0897 Uij
H(6) 0.2307 0.1883 0.1116 0.1047 Uij
H(7) 0.1949 0.1039 0.0408 0.1066 Uij
H(8) 0.2513 0.0138 0.0643 0.0867 Uij
H(9) 0.3358 -0.1577 0.0627 0.0921 Uij
H(10) 0.3738 -0.2496 0.1054 0.1112 Uij
H(11) 0.4490 -0.2585 0.2238 0.0928 Uij
H(12) 0.4794 -0.1743 0.2972 0.0799 Uij
H(13) 0.5724 -0.1398 0.1289 0.0945 Uij
H(14) 0.5484 -0.0758 0.1457 0.0945 Uij
H(15) 0.6017 -0.0447 0.0218 0.1081 Uij
H(16) 0.6293 -0.1076 0.0058 0.1081 Uij
H(17) 0.4908 -0.0851 0.0071 0.1215 Uij
H(18) 0.5317 -0.0836 -0.0786 0.1215 Uij
H(19) 0.5169 -0.1823 0.0239 0.1864 Uij
H(20) 0.4800 -0.1727 -0.0637 0.1864 Uij
H(21) 0.5578 -0.1808 -0.0619 0.1864 Uij
H(22) 0.7147 -0.1186 0.0968 0.0986 Uij
H(23) 0.7400 -0.1210 0.1918 0.0986 Uij
H(24) 0.6701 -0.2045 0.2121 0.1284 Uij
H(25) 0.6572 -0.2042 0.1129 0.1284 Uij
H(26) 0.7747 -0.2257 0.1969 0.2853 Uij
H(27) 0.7344 -0.2694 0.1397 0.2853 Uij
H(28) 0.8244 -0.2604 0.1089 0.2630 Uij
H(29) 0.7749 -0.2372 0.0390 0.2630 Uij
H(30) 0.8151 -0.1933 0.0960 0.2630 Uij
H(31) 0.7095 -0.0226 0.2070 0.0915 Uij
H(32) 0.6805 -0.0201 0.1137 0.0915 Uij
H(33) 0.5821 0.0179 0.1660 0.1025 Uij
H(34) 0.6107 0.0151 0.2595 0.1025 Uij
H(35) 0.6963 0.0811 0.2185 0.1128 Uij
H(36) 0.6637 0.0858 0.1273 0.1128 Uij
H(37) 0.6350 0.1654 0.2084 0.1484 Uij
H(38) 0.5709 0.1290 0.1870 0.1484 Uij
H(39) 0.6036 0.1245 0.2781 0.1484 Uij
H(40) 0.5855 -0.0766 0.2853 0.0833 Uij
H(41) 0.6060 -0.1419 0.2731 0.0833 Uij
H(42) 0.7123 -0.1205 0.3318 0.1130 Uij
H(43) 0.6890 -0.0562 0.3475 0.1130 Uij
H(44) 0.6362 -0.1947 0.4824 0.1433 Uij
H(45) 0.6279 -0.1938 0.3824 0.1433 Uij
H(46) 0.6991 -0.1887 0.4233 0.1433 Uij
H(47) 0.6658 -0.1419 0.5463 0.1218 Uij
H(48) 0.7289 -0.1355 0.4875 0.1218 Uij
H(49) 0.6950 -0.0801 0.5268 0.1218 Uij

loop_
_atom_type_symbol
_atom_type_oxidation_number
_atom_type_number_in_cell
_atom_type_scat_dispersion_real
_atom_type_scat_dispersion_imag
_atom_type_scat_source
Os 0 8 -1.216 7.603 'International Tables'
O 0 32 0.011 0.006 'International Tables'
N 0 32 0.006 0.003 'International Tables'
C 0 288 0.003 0.002 'International Tables'
H 0 384 0.000 0.000 'International Tables'

loop_
_geom_angle_atom_site_label_1
_geom_angle_atom_site_label_2
_geom_angle_atom_site_label_3
_geom_angle
_geom_angle_publ_flag
O(1) Os(1) O(2) 77.6(2) yes
O(1) Os(1) N(1) 109.0(3) yes
O(1) Os(1) N(2) 91.1(2) yes
O(1) Os(1) N(3) 144.9(2) yes
O(2) Os(1) N(1) 107.4(3) yes
O(2) Os(1) N(2) 145.5(2) yes
O(2) Os(1) N(3) 90.8(2) yes
N(1) Os(1) N(2) 107.0(3) yes
N(1) Os(1) N(3) 106.1(3) yes
N(2) Os(1) N(3) 79.9(3) yes
Os(1) O(1) C(1) 121.5(5) yes
Os(1) O(2) C(20) 122.9(5) yes
Os(1) N(2) C(7) 125.5(5) yes
Os(1) N(2) C(8) 113.0(5) yes
C(7) N(2) C(8) 121.4(7) yes
Os(1) N(3) C(13) 112.7(5) yes
Os(1) N(3) C(14) 126.6(6) yes
C(13) N(3) C(14) 120.5(7) yes
C(21) N(4) C(25) 110.2(7) yes
C(21) N(4) C(29) 110.4(7) yes
C(21) N(4) C(33) 105.3(6) yes
C(25) N(4) C(29) 107.0(7) yes
C(25) N(4) C(33) 111.9(7) yes
C(29) N(4) C(33) 112.2(7) yes
O(1) C(1) C(2) 115.6(7) yes
O(1) C(1) C(6) 124.4(7) yes
C(2) C(1) C(6) 119.9(7) yes
C(1) C(2) C(3) 120.2(8) yes
C(2) C(3) C(4) 119.3(8) yes
C(3) C(4) C(5) 121.6(9) yes
C(4) C(5) C(6) 119.4(8) yes
C(1) C(6) C(5) 119.6(8) yes
C(1) C(6) C(7) 125.4(7) yes
C(5) C(6) C(7) 114.9(7) yes
O(3) C(7) N(2) 121.3(8) yes
O(3) C(7) C(6) 119.6(8) yes
N(2) C(7) C(6) 119.2(7) yes
N(2) C(8) C(9) 125.4(8) yes
N(2) C(8) C(13) 114.2(7) yes
C(9) C(8) C(13) 120.4(8) yes
C(8) C(9) C(10) 119.8(9) yes
C(9) C(10) C(11) 120.8(9) yes
C(10) C(11) C(12) 120.2(9) yes
C(11) C(12) C(13) 119.2(9) yes
N(3) C(13) C(8) 114.8(7) yes
N(3) C(13) C(12) 125.5(8) yes
C(8) C(13) C(12) 119.6(8) yes
O(4) C(14) N(3) 121.8(9) yes
O(4) C(14) C(15) 119.0(8) yes
N(3) C(14) C(15) 119.2(8) yes
C(14) C(15) C(16) 116.5(8) yes
C(14) C(15) C(20) 125.0(8) yes
C(16) C(15) C(20) 118.4(8) yes
C(15) C(16) C(17) 121.3(9) yes
C(16) C(17) C(18) 120.3(8) yes
C(17) C(18) C(19) 117.3(8) yes
C(18) C(19) C(20) 123.4(9) yes
O(2) C(20) C(15) 123.9(8) yes
O(2) C(20) C(19) 116.8(8) yes
C(15) C(20) C(19) 119.2(8) yes
N(4) C(21) C(22) 116.8(7) yes
C(21) C(22) C(23) 111.3(8) yes
C(22) C(23) C(24) 112(1) yes
N(4) C(25) C(26) 115.9(8) yes
C(25) C(26) C(27) 112(1) yes
C(26) C(27) C(28) 134(2) yes
N(4) C(29) C(30) 116.3(8) yes
C(29) C(30) C(31) 109.2(8) yes
C(30) C(31) C(32) 112.8(10) yes
N(4) C(33) C(34) 116.2(7) yes
C(33) C(34) C(35) 111.3(8) yes
C(34) C(35) C(36) 102(1) yes
C(34) C(35) C(36') 119(1) yes
C(36) C(35) C(36') 83(1) yes

loop_
_geom_bond_atom_site_label_1
_geom_bond_atom_site_label_2
_geom_bond_distance
_geom_bond_publ_flag
Os(1) O(1) 1.969(5) yes
Os(1) O(2) 1.977(5) yes
Os(1) N(1) 1.618(7) yes
Os(1) N(2) 2.011(6) yes
Os(1) N(3) 2.010(6) yes
O(1) C(1) 1.347(9) yes
O(2) C(20) 1.355(9) yes
O(3) C(7) 1.227(9) yes
O(4) C(14) 1.226(9) yes
N(2) C(7) 1.39(1) yes
N(2) C(8) 1.428(10) yes
N(3) C(13) 1.424(10) yes
N(3) C(14) 1.373(10) yes
N(4) C(21) 1.52(1) yes
N(4) C(25) 1.51(1) yes
N(4) C(29) 1.51(1) yes
N(4) C(33) 1.502(10) yes
C(1) C(2) 1.40(1) yes
C(1) C(6) 1.38(1) yes
C(2) C(3) 1.40(1) yes
C(3) C(4) 1.36(1) yes
C(4) C(5) 1.40(1) yes
C(5) C(6) 1.41(1) yes
C(6) C(7) 1.49(1) yes
C(8) C(9) 1.38(1) yes
C(8) C(13) 1.40(1) yes
C(9) C(10) 1.36(1) yes
C(10) C(11) 1.37(1) yes
C(11) C(12) 1.41(1) yes
C(12) C(13) 1.37(1) yes
C(14) C(15) 1.50(1) yes
C(15) C(16) 1.39(1) yes
C(15) C(20) 1.38(1) yes
C(16) C(17) 1.38(1) yes
C(17) C(18) 1.40(1) yes
C(18) C(19) 1.36(1) yes
C(19) C(20) 1.38(1) yes
C(21) C(22) 1.53(1) yes
C(22) C(23) 1.53(1) yes
C(23) C(24) 1.47(2) yes
C(25) C(26) 1.53(1) yes
C(26) C(27) 1.51(2) yes
C(27) C(28) 1.11(2) yes
C(29) C(30) 1.49(1) yes
C(30) C(31) 1.53(1) yes
C(31) C(32) 1.47(1) yes
C(33) C(34) 1.54(1) yes
C(34) C(35) 1.51(1) yes
C(35) C(36) 1.49(3) yes
C(35) C(36') 1.38(2) yes
